data_7219946
loop_
_publ_author_name
'Bhaumik, Atanu'
'Pal, Tarun Kumar'
'Pathak, Tanmaya'

_publ_section_title
;
 1,1-Dioxothiomorpholines with asymmetric environments: protecting group
 directed diastereoselectivity of glyco divinyl sulfone cyclization
;
_journal_issue 35
_journal_name_full 'RSC Adv.'
_journal_page_first 27706
_journal_paper_doi 10.1039/C5RA03276H
_journal_volume 5
_journal_year 2015
_chemical_formula_sum 'C26 H35 N O6 S'
_chemical_formula_weight 489.61
_chemical_name_systematic
;
 ?
;
_space_group_IT_number 5
_symmetry_space_group_name_Hall 'C 2y'
_symmetry_space_group_name_H-M 'C 1 2 1'
_atom_sites_solution_hydrogens geom
_atom_sites_solution_primary direct
_atom_sites_solution_secondary difmap
_audit_block_doi 10.5517/cc13mb79
_audit_creation_method SHELXL-97
_audit_update_record
;
2014-10-29 deposited with the CCDC.
2015-03-10 downloaded from the CCDC.
;
_cell_angle_alpha 90.00
_cell_angle_beta 123.093(6)
_cell_angle_gamma 90.00
_cell_formula_units_Z 4
_cell_length_a 29.038(6)
_cell_length_b 5.6706(12)
_cell_length_c 19.411(4)
_cell_measurement_temperature 293(2)
_cell_volume 2677.8(10)
_computing_structure_refinement 'SHELXL-97 (Sheldrick, 2008)'
_diffrn_ambient_temperature 293(2)
_diffrn_measured_fraction_theta_full 0.965
_diffrn_measured_fraction_theta_max 0.965
_diffrn_radiation_monochromator graphite
_diffrn_radiation_source 'fine-focus sealed tube'
_diffrn_radiation_type MoK\a
_diffrn_radiation_wavelength 0.71073
_diffrn_reflns_av_R_equivalents 0.1074
_diffrn_reflns_av_sigmaI/netI 0.1772
_diffrn_reflns_limit_h_max 38
_diffrn_reflns_limit_h_min -38
_diffrn_reflns_limit_k_max 7
_diffrn_reflns_limit_k_min -7
_diffrn_reflns_limit_l_max 25
_diffrn_reflns_limit_l_min -23
_diffrn_reflns_number 18380
_diffrn_reflns_theta_full 28.34
_diffrn_reflns_theta_max 28.34
_diffrn_reflns_theta_min 1.25
_exptl_absorpt_coefficient_mu 0.159
_exptl_absorpt_correction_T_max 0.9842
_exptl_absorpt_correction_T_min 0.9537
_exptl_crystal_density_diffrn 1.214
_exptl_crystal_density_method 'not measured'
_exptl_crystal_F_000 1048
_exptl_crystal_size_max 0.30
_exptl_crystal_size_mid 0.20
_exptl_crystal_size_min 0.10
_refine_diff_density_max 0.302
_refine_diff_density_min -0.234
_refine_diff_density_rms 0.055
_refine_ls_abs_structure_details 'Flack H D (1983), Acta Cryst. A39, 876-881'
_refine_ls_abs_structure_Flack -0.03(19)
_refine_ls_extinction_method none
_refine_ls_goodness_of_fit_ref 1.066
_refine_ls_hydrogen_treatment mixed
_refine_ls_matrix_type full
_refine_ls_number_parameters 307
_refine_ls_number_reflns 6065
_refine_ls_number_restraints 1
_refine_ls_restrained_S_all 1.066
_refine_ls_R_factor_all 0.2378
_refine_ls_R_factor_gt 0.1047
_refine_ls_shift/su_max 0.044
_refine_ls_shift/su_mean 0.004
_refine_ls_structure_factor_coef Fsqd
_refine_ls_weighting_details 'calc w=1/[\s^2^(Fo^2^)+(0.0899P)^2^+0.0000P] where P=(Fo^2^+2Fc^2^)/3'
_refine_ls_weighting_scheme calc
_refine_ls_wR_factor_gt 0.1834
_refine_ls_wR_factor_ref 0.2417
_reflns_number_gt 2588
_reflns_number_total 6065
_reflns_threshold_expression >2\s(I)
_cod_data_source_file c5ra03276h2.cif
_cod_data_source_block ab
_cod_original_cell_volume 2677.9(10)
_cod_database_code 7219946

loop_
_symmetry_equiv_pos_as_xyz
'x, y, z'
'-x, y, -z'
'x+1/2, y+1/2, z'
'-x+1/2, y+1/2, -z'

loop_
_atom_site_label
_atom_site_type_symbol
_atom_site_fract_x
_atom_site_fract_y
_atom_site_fract_z
_atom_site_U_iso_or_equiv
_atom_site_adp_type
_atom_site_occupancy
_atom_site_symmetry_multiplicity
_atom_site_calc_flag
_atom_site_refinement_flags
S001 S 0.18631(6) 1.1957(3) 0.89183(9) 0.0523(4) Uani 1 1 d .
O002 O 0.04451(16) 0.9694(8) 0.6839(2) 0.0544(12) Uani 1 1 d .
O003 O 0.04382(18) 1.2656(8) 0.7663(3) 0.0597(13) Uani 1 1 d .
O004 O 0.18811(17) 0.9571(8) 0.7545(3) 0.0579(12) Uani 1 1 d .
O005 O 0.15965(18) 1.3996(7) 0.8404(3) 0.0621(13) Uani 1 1 d .
O006 O 0.24430(16) 1.1618(9) 0.9243(3) 0.0677(13) Uani 1 1 d .
O007 O 0.0771(2) 0.7293(11) 0.5909(3) 0.0834(17) Uani 1 1 d .
N008 N 0.0983(2) 0.9384(10) 0.9087(3) 0.0554(14) Uani 1 1 d .
C009 C 0.1495(2) 0.9360(10) 0.8400(4) 0.0462(16) Uani 1 1 d .
H009 H 0.1724 0.8048 0.8747 0.055 Uiso 1 1 calc R
C010 C 0.0925(3) 1.0365(12) 0.6859(4) 0.0526(17) Uani 1 1 d .
H010 H 0.0990 1.2060 0.6966 0.063 Uiso 1 1 calc R
C011 C 0.0447(3) 1.0240(11) 0.7533(4) 0.0500(17) Uani 1 1 d .
H011 H 0.0109 0.9578 0.7454 0.060 Uiso 1 1 calc R
C012 C 0.0934(2) 0.9039(10) 0.8306(4) 0.0441(14) Uani 1 1 d .
H012 H 0.0857 0.7350 0.8195 0.053 Uiso 1 1 calc R
C013 C 0.1418(2) 0.8953(11) 0.7553(3) 0.0444(15) Uani 1 1 d .
H013 H 0.1345 0.7272 0.7421 0.053 Uiso 1 1 calc R
C014 C 0.1783(2) 1.1976(14) 0.9749(3) 0.0597(16) Uani 1 1 d .
H01A H 0.1999 1.0707 1.0123 0.072 Uiso 1 1 calc R
H01B H 0.1922 1.3452 1.0045 0.072 Uiso 1 1 calc R
C015 C 0.0549(3) 0.8318(14) 0.9161(5) 0.073(2) Uani 1 1 d .
H015 H 0.0402 0.6961 0.8789 0.088 Uiso 1 1 calc R
C016 C 0.1191(3) 1.1686(14) 0.9482(4) 0.0665(19) Uani 1 1 d .
H01C H 0.1163 1.1809 0.9957 0.080 Uiso 1 1 calc R
H01D H 0.0970 1.2931 0.9100 0.080 Uiso 1 1 calc R
C017 C 0.0631(3) 0.664(2) 0.5104(4) 0.093(3) Uani 1 1 d .
H01E H 0.0324 0.7591 0.4699 0.112 Uiso 1 1 calc R
H01F H 0.0515 0.5001 0.5004 0.112 Uiso 1 1 calc R
C018 C -0.0045(3) 1.3755(15) 0.6992(5) 0.091(3) Uani 1 1 d .
H01G H -0.0037 1.5413 0.7099 0.136 Uiso 1 1 calc R
H01H H -0.0366 1.3063 0.6936 0.136 Uiso 1 1 calc R
H01I H -0.0057 1.3525 0.6493 0.136 Uiso 1 1 calc R
C019 C 0.0832(3) 0.9785(14) 0.6036(4) 0.071(2) Uani 1 1 d .
H01J H 0.0505 1.0579 0.5604 0.086 Uiso 1 1 calc R
H01K H 0.1142 1.0327 0.6018 0.086 Uiso 1 1 calc R
C020 C 0.2273(3) 0.7751(17) 0.7813(5) 0.086(3) Uani 1 1 d .
H02A H 0.2098 0.6340 0.7492 0.103 Uiso 1 1 calc R
H02B H 0.2417 0.7393 0.8385 0.103 Uiso 1 1 calc R
C021 C 0.0796(4) 0.7381(16) 1.0044(5) 0.102(3) Uani 1 1 d .
H02C H 0.1093 0.6321 1.0186 0.153 Uiso 1 1 calc R
H02D H 0.0517 0.6561 1.0072 0.153 Uiso 1 1 calc R
H02E H 0.0931 0.8680 1.0423 0.153 Uiso 1 1 calc R
C022 C 0.1093(4) 0.694(2) 0.4996(5) 0.091(2) Uani 1 1 d .
C023 C 0.2734(4) 0.845(2) 0.7725(5) 0.091(3) Uani 1 1 d .
C024 C 0.0059(4) 1.0001(19) 0.8916(6) 0.110(3) Uani 1 1 d .
H02F H -0.0097 1.0544 0.8363 0.165 Uiso 1 1 calc R
H02G H 0.0187 1.1327 0.9283 0.165 Uiso 1 1 calc R
H02H H -0.0216 0.9170 0.8951 0.165 Uiso 1 1 calc R
C025 C 0.1095(5) 0.835(2) 0.4483(7) 0.128(4) Uani 1 1 d .
H025 H 0.0789 0.9322 0.4183 0.154 Uiso 1 1 calc R
C026 C 0.1499(9) 0.859(5) 0.4330(12) 0.233(12) Uani 1 1 d .
H026 H 0.1443 0.9456 0.3885 0.280 Uiso 1 1 calc R
C027 C 0.2732(7) 1.027(4) 0.7359(16) 0.324(16) Uani 1 1 d .
H027 H 0.2476 1.1445 0.7242 0.389 Uiso 1 1 calc R
C028 C 0.3550(9) 0.827(11) 0.7882(14) 0.43(4) Uani 1 1 d .
H028 H 0.3895 0.7957 0.8348 0.517 Uiso 1 1 calc R
C029 C 0.3599(7) 0.911(5) 0.7550(15) 0.239(11) Uani 1 1 d .
H029 H 0.3896 0.9068 0.7493 0.286 Uiso 1 1 calc R
C030 C 0.1569(7) 0.562(3) 0.5487(11) 0.221(8) Uani 1 1 d .
H030 H 0.1597 0.4608 0.5885 0.265 Uiso 1 1 calc R
C031 C 0.3159(5) 0.719(4) 0.7992(8) 0.215(9) Uani 1 1 d .
H031 H 0.3207 0.5721 0.8233 0.258 Uiso 1 1 calc R
C032 C 0.1956(12) 0.756(6) 0.482(3) 0.285(17) Uani 1 1 d .
H032 H 0.2267 0.7938 0.4820 0.342 Uiso 1 1 calc R
C033 C 0.3117(11) 1.059(7) 0.711(2) 0.54(4) Uani 1 1 d .
H033 H 0.3059 1.1655 0.6704 0.647 Uiso 1 1 calc R
C034 C 0.1982(12) 0.581(5) 0.538(2) 0.349(18) Uani 1 1 d .
H034 H 0.2286 0.4823 0.5664 0.419 Uiso 1 1 calc R

loop_
_atom_site_aniso_label
_atom_site_aniso_U_11
_atom_site_aniso_U_22
_atom_site_aniso_U_33
_atom_site_aniso_U_23
_atom_site_aniso_U_13
_atom_site_aniso_U_12
S001 0.0486(9) 0.0376(8) 0.0523(10) -0.0001(10) 0.0157(8) -0.0011(9)
O002 0.047(3) 0.062(3) 0.048(3) 0.007(2) 0.022(2) 0.000(2)
O003 0.049(3) 0.051(3) 0.054(3) 0.006(2) 0.012(2) 0.013(2)
O004 0.051(3) 0.058(3) 0.067(3) 0.016(2) 0.033(2) 0.008(2)
O005 0.063(3) 0.034(2) 0.065(3) 0.014(2) 0.019(3) 0.001(2)
O006 0.044(2) 0.053(3) 0.076(3) -0.002(3) 0.014(2) -0.003(3)
O007 0.099(4) 0.092(5) 0.054(3) -0.014(4) 0.039(3) -0.009(4)
N008 0.063(3) 0.052(3) 0.054(3) -0.009(3) 0.033(3) -0.008(3)
C009 0.037(3) 0.031(3) 0.053(4) 0.000(3) 0.013(3) -0.002(3)
C010 0.057(4) 0.049(4) 0.039(4) 0.005(3) 0.018(4) 0.000(3)
C011 0.042(4) 0.046(4) 0.044(4) -0.001(3) 0.012(4) 0.002(3)
C012 0.044(3) 0.032(3) 0.052(4) 0.005(3) 0.023(3) 0.002(3)
C013 0.046(4) 0.044(4) 0.035(4) -0.002(3) 0.017(3) -0.001(3)
C014 0.063(4) 0.043(3) 0.053(4) -0.011(4) 0.018(3) 0.001(4)
C015 0.090(6) 0.073(5) 0.069(5) -0.006(4) 0.051(5) -0.007(4)
C016 0.089(5) 0.054(4) 0.054(4) -0.006(4) 0.037(4) 0.012(5)
C017 0.088(6) 0.130(8) 0.062(5) -0.021(6) 0.041(5) -0.022(7)
C018 0.062(5) 0.065(5) 0.076(6) -0.002(5) -0.007(4) 0.016(4)
C019 0.072(5) 0.081(6) 0.055(5) 0.029(4) 0.031(4) 0.009(5)
C020 0.067(5) 0.111(7) 0.082(6) 0.020(5) 0.042(5) 0.021(5)
C021 0.151(8) 0.083(7) 0.111(7) 0.015(6) 0.096(7) 0.012(6)
C022 0.091(6) 0.099(6) 0.088(6) -0.006(8) 0.052(5) 0.006(7)
C023 0.067(5) 0.150(9) 0.063(5) 0.028(5) 0.040(5) 0.038(6)
C024 0.092(7) 0.135(8) 0.127(8) 0.002(7) 0.076(6) 0.012(7)
C025 0.141(10) 0.140(10) 0.121(10) 0.027(8) 0.083(9) 0.008(8)
C026 0.211(19) 0.37(4) 0.182(16) -0.041(19) 0.146(17) -0.08(2)
C027 0.233(19) 0.32(2) 0.59(4) 0.28(3) 0.33(3) 0.127(17)
C028 0.110(13) 1.06(11) 0.171(16) -0.08(3) 0.111(12) -0.14(3)
C029 0.101(11) 0.42(3) 0.26(2) 0.00(2) 0.142(15) 0.046(16)
C030 0.211(16) 0.238(19) 0.30(2) 0.081(16) 0.191(17) 0.117(15)
C031 0.112(9) 0.37(2) 0.189(13) 0.110(17) 0.100(10) 0.100(16)
C032 0.24(2) 0.30(3) 0.48(5) -0.03(3) 0.29(3) -0.06(3)
C033 0.30(3) 0.80(8) 0.71(6) 0.59(6) 0.40(4) 0.29(4)
C034 0.30(3) 0.35(4) 0.59(5) 0.11(3) 0.36(4) 0.14(3)

loop_
_atom_type_symbol
_atom_type_description
_atom_type_scat_dispersion_real
_atom_type_scat_dispersion_imag
_atom_type_scat_source
C C 0.0033 0.0016 'International Tables Vol C Tables 4.2.6.8 and 6.1.1.4'
H H 0.0000 0.0000 'International Tables Vol C Tables 4.2.6.8 and 6.1.1.4'
N N 0.0061 0.0033 'International Tables Vol C Tables 4.2.6.8 and 6.1.1.4'
O O 0.0106 0.0060 'International Tables Vol C Tables 4.2.6.8 and 6.1.1.4'
S S 0.1246 0.1234 'International Tables Vol C Tables 4.2.6.8 and 6.1.1.4'

loop_
_geom_angle_atom_site_label_1
_geom_angle_atom_site_label_2
_geom_angle_atom_site_label_3
_geom_angle
O005 S001 O006 117.5(3)
O005 S001 C014 109.9(3)
O006 S001 C014 107.9(3)
O005 S001 C009 110.0(2)
O006 S001 C009 109.4(3)
C014 S001 C009 100.7(3)
C011 O002 C010 115.6(5)
C011 O003 C018 111.6(6)
C013 O004 C020 113.5(5)
C019 O007 C017 112.3(7)
C012 N008 C016 116.3(5)
C012 N008 C015 116.3(5)
C016 N008 C015 116.3(5)
C013 C009 C012 108.9(5)
C013 C009 S001 114.8(4)
C012 C009 S001 115.6(4)
C013 C009 H009 105.5
C012 C009 H009 105.5
S001 C009 H009 105.5
O002 C010 C019 108.0(5)
O002 C010 C013 108.1(5)
C019 C010 C013 110.8(5)
O002 C010 H010 110.0
C019 C010 H010 110.0
C013 C010 H010 110.0
O002 C011 O003 113.9(6)
O002 C011 C012 111.2(5)
O003 C011 C012 110.8(5)
O002 C011 H011 106.8
O003 C011 H011 106.8
C012 C011 H011 106.8
N008 C012 C011 117.9(5)
N008 C012 C009 111.2(5)
C011 C012 C009 114.1(5)
N008 C012 H012 103.9
C011 C012 H012 103.9
C009 C012 H012 103.9
O004 C013 C009 113.0(5)
O004 C013 C010 107.3(5)
C009 C013 C010 112.1(5)
O004 C013 H013 108.1
C009 C013 H013 108.1
C010 C013 H013 108.1
C016 C014 S001 112.5(4)
C016 C014 H01A 109.1
S001 C014 H01A 109.1
C016 C014 H01B 109.1
S001 C014 H01B 109.1
H01A C014 H01B 107.8
N008 C015 C021 110.1(6)
N008 C015 C024 114.0(6)
C021 C015 C024 110.1(6)
N008 C015 H015 107.4
C021 C015 H015 107.4
C024 C015 H015 107.4
N008 C016 C014 110.1(6)
N008 C016 H01C 109.7
C014 C016 H01C 109.6
N008 C016 H01D 109.6
C014 C016 H01D 109.6
H01C C016 H01D 108.2
O007 C017 C022 112.7(6)
O007 C017 H01E 109.0
C022 C017 H01E 109.0
O007 C017 H01F 109.0
C022 C017 H01F 109.0
H01E C017 H01F 107.8
O003 C018 H01G 109.5
O003 C018 H01H 109.5
H01G C018 H01H 109.5
O003 C018 H01I 109.5
H01G C018 H01I 109.5
H01H C018 H01I 109.5
O007 C019 C010 109.4(5)
O007 C019 H01J 109.8
C010 C019 H01J 109.8
O007 C019 H01K 109.8
C010 C019 H01K 109.8
H01J C019 H01K 108.2
O004 C020 C023 110.8(7)
O004 C020 H02A 109.5
C023 C020 H02A 109.5
O004 C020 H02B 109.5
C023 C020 H02B 109.5
H02A C020 H02B 108.1
C015 C021 H02C 109.5
C015 C021 H02D 109.5
H02C C021 H02D 109.5
C015 C021 H02E 109.5
H02C C021 H02E 109.5
H02D C021 H02E 109.5
C025 C022 C030 116.4(11)
C025 C022 C017 124.9(11)
C030 C022 C017 118.7(12)
C027 C023 C031 113.5(13)
C027 C023 C020 123.9(10)
C031 C023 C020 122.6(12)
C015 C024 H02F 109.5
C015 C024 H02G 109.5
H02F C024 H02G 109.5
C015 C024 H02H 109.5
H02F C024 H02H 109.5
H02G C024 H02H 109.5
C022 C025 C026 126.7(15)
C022 C025 H025 116.6
C026 C025 H025 116.6
C032 C026 C025 117(2)
C032 C026 H026 121.3
C025 C026 H026 121.3
C023 C027 C033 121.9(17)
C023 C027 H027 119.0
C033 C027 H027 119.1
C029 C028 C031 145(4)
C029 C028 C033 48(3)
C031 C028 C033 100.6(18)
C029 C028 H028 107.4
C031 C028 H028 107.4
C033 C028 H028 144.2
C028 C029 C033 105(3)
C028 C029 H029 127.5
C033 C029 H029 127.4
C034 C030 C022 119.5(18)
C034 C030 H030 120.2
C022 C030 H030 120.2
C023 C031 C028 112(3)
C023 C031 H031 123.7
C028 C031 H031 123.8
C026 C032 C034 119(2)
C026 C032 H032 120.5
C034 C032 H032 120.6
C029 C033 C027 113.7(18)
C029 C033 C028 26.8(9)
C027 C033 C028 86.9(13)
C029 C033 H033 123.2
C027 C033 H033 123.1
C028 C033 H033 150.0
C030 C034 C032 119(2)
C030 C034 H034 120.3
C032 C034 H034 120.3

loop_
_geom_bond_atom_site_label_1
_geom_bond_atom_site_label_2
_geom_bond_distance
S001 O005 1.445(4)
S001 O006 1.453(4)
S001 C014 1.751(6)
S001 C009 1.774(6)
O002 C011 1.379(7)
O002 C010 1.424(7)
O003 C011 1.395(8)
O003 C018 1.435(8)
O004 C013 1.400(7)
O004 C020 1.408(8)
O007 C019 1.428(9)
O007 C017 1.434(8)
N008 C012 1.457(7)
N008 C016 1.467(9)
N008 C015 1.475(8)
C009 C013 1.548(8)
C009 C012 1.550(8)
C009 H009 0.9800
C010 C019 1.505(9)
C010 C013 1.549(8)
C010 H010 0.9800
C011 C012 1.548(8)
C011 H011 0.9800
C012 H012 0.9800
C013 H013 0.9800
C014 C016 1.508(9)
C014 H01A 0.9700
C014 H01B 0.9700
C015 C021 1.546(10)
C015 C024 1.555(11)
C015 H015 0.9800
C016 H01C 0.9700
C016 H01D 0.9700
C017 C022 1.475(11)
C017 H01E 0.9700
C017 H01F 0.9700
C018 H01G 0.9600
C018 H01H 0.9600
C018 H01I 0.9600
C019 H01J 0.9700
C019 H01K 0.9700
C020 C023 1.493(11)
C020 H02A 0.9700
C020 H02B 0.9700
C021 H02C 0.9600
C021 H02D 0.9600
C021 H02E 0.9600
C022 C025 1.282(13)
C022 C030 1.392(16)
C023 C027 1.250(17)
C023 C031 1.266(15)
C024 H02F 0.9600
C024 H02G 0.9600
C024 H02H 0.9600
C025 C026 1.36(2)
C025 H025 0.9300
C026 C032 1.28(3)
C026 H026 0.9300
C027 C033 1.45(2)
C027 H027 0.9300
C028 C029 0.87(4)
C028 C031 1.40(3)
C028 C033 1.87(5)
C028 H028 0.9300
C029 C033 1.44(3)
C029 H029 0.9300
C030 C034 1.33(2)
C030 H030 0.9300
C031 H031 0.9300
C032 C034 1.44(4)
C032 H032 0.9300
C033 H033 0.9300
C034 H034 0.9300

loop_
_geom_torsion_atom_site_label_1
_geom_torsion_atom_site_label_2
_geom_torsion_atom_site_label_3
_geom_torsion_atom_site_label_4
_geom_torsion
O005 S001 C009 C013 56.5(5)
O006 S001 C009 C013 -74.0(5)
C014 S001 C009 C013 172.5(4)
O005 S001 C009 C012 -71.5(5)
O006 S001 C009 C012 157.9(4)
C014 S001 C009 C012 44.5(5)
C011 O002 C010 C019 -176.1(5)
C011 O002 C010 C013 63.9(6)
C010 O002 C011 O003 66.5(7)
C010 O002 C011 C012 -59.5(7)
C018 O003 C011 O002 60.6(7)
C018 O003 C011 C012 -173.2(6)
C016 N008 C012 C011 -75.7(7)
C015 N008 C012 C011 66.9(7)
C016 N008 C012 C009 58.8(6)
C015 N008 C012 C009 -158.5(5)
O002 C011 C012 N008 -178.1(5)
O003 C011 C012 N008 54.1(7)
O002 C011 C012 C009 48.5(7)
O003 C011 C012 C009 -79.2(6)
C013 C009 C012 N008 179.5(5)
S001 C009 C012 N008 -49.5(6)
C013 C009 C012 C011 -44.0(6)
S001 C009 C012 C011 86.9(6)
C020 O004 C013 C009 85.9(7)
C020 O004 C013 C010 -149.9(5)
C012 C009 C013 O004 170.4(5)
S001 C009 C013 O004 38.9(6)
C012 C009 C013 C010 48.9(6)
S001 C009 C013 C010 -82.6(5)
O002 C010 C013 O004 178.0(5)
C019 C010 C013 O004 59.8(6)
O002 C010 C013 C009 -57.3(6)
C019 C010 C013 C009 -175.5(5)
O005 S001 C014 C016 65.5(6)
O006 S001 C014 C016 -165.2(5)
C009 S001 C014 C016 -50.6(6)
C012 N008 C015 C021 143.6(6)
C016 N008 C015 C021 -73.7(8)
C012 N008 C015 C024 -92.0(7)
C016 N008 C015 C024 50.6(8)
C012 N008 C016 C014 -66.7(7)
C015 N008 C016 C014 150.6(6)
S001 C014 C016 N008 63.0(7)
C019 O007 C017 C022 71.2(10)
C017 O007 C019 C010 174.6(5)
O002 C010 C019 O007 -63.5(7)
C013 C010 C019 O007 54.7(7)
C013 O004 C020 C023 175.4(6)
O007 C017 C022 C025 -117.2(12)
O007 C017 C022 C030 62.4(14)
O004 C020 C023 C027 -9(2)
O004 C020 C023 C031 173.7(12)
C030 C022 C025 C026 5(2)
C017 C022 C025 C026 -175.8(15)
C022 C025 C026 C032 -11(4)
C031 C023 C027 C033 13(4)
C020 C023 C027 C033 -164(3)
C031 C028 C029 C033 31(10)
C025 C022 C030 C034 -3(3)
C017 C022 C030 C034 178(2)
C027 C023 C031 C028 6(3)
C020 C023 C031 C028 -176.6(16)
C029 C028 C031 C023 -39(11)
C033 C028 C031 C023 -16(3)
C025 C026 C032 C034 14(5)
C028 C029 C033 C027 1(5)
C023 C027 C033 C029 -20(5)
C023 C027 C033 C028 -19(4)
C031 C028 C033 C029 -163(5)
C029 C028 C033 C027 -179(5)
C031 C028 C033 C027 19(4)
C022 C030 C034 C032 7(4)
C026 C032 C034 C030 -13(5)
